data_9014707
loop_
_publ_author_name
'Laugt, M.'
'Durif, A.'

_publ_section_title
;
 Etude systematique des phosphates condenses
 _cod_database_code 1007060
;
_journal_name_full 'Seminaire de Chimie de l'Etat Solide'
_journal_page_first 157
_journal_page_last 175
_journal_volume 1972
_journal_year 1972
_chemical_formula_sum 'Cu O6 P2'
_space_group_IT_number 15
_symmetry_space_group_name_Hall '-C 2yc'
_symmetry_space_group_name_H-M 'C 1 2/c 1'
_cell_angle_alpha 90
_cell_angle_beta 118.58
_cell_angle_gamma 90
_cell_length_a 12.562
_cell_length_b 8.088
_cell_length_c 9.574
_cell_formula_units_Z 8
_cell_volume 854.205
_database_code_amcsd 0015447
_exptl_crystal_density_diffrn 3.445
_cod_duplicate_entry 1007060
_cod_original_formula_sum 'Cu P2 O6'
_cod_database_code 9014707
_amcsd_formula_title 'Cu2 O12 P4'

loop_
_space_group_symop_operation_xyz
x,y,z
1/2+x,1/2+y,z
x,-y,1/2+z
1/2+x,1/2-y,1/2+z
-x,y,1/2-z
1/2-x,1/2+y,1/2-z
-x,-y,-z
1/2-x,1/2-y,-z

loop_
_atom_site_label
_atom_site_fract_x
_atom_site_fract_y
_atom_site_fract_z
Cu1 0.25000 0.25000 0.00000
Cu2 0.00000 0.55410 0.25000
P1 0.31167 0.50197 0.30487
P2 0.51093 0.74175 0.47652
O1 0.41945 0.62695 0.33467
O2 0.37219 0.37105 0.44606
O3 0.27059 0.42681 0.14731
O4 0.21697 0.59032 0.32839
O5 0.53844 0.23235 0.40920
O6 0.45884 0.11302 0.59067

loop_
_cod_related_entry_id
_cod_related_entry_database
_cod_related_entry_code
1 AMCSD 0015447
